data_2230682
loop_
_publ_author_name
'Al-Dajani, Mohammad T. M.'
'Talaat, Jamal'
'Mohamed, Nornisah'
'Hemamalini, Madhukar'
'Fun, Hoong-Kun'

_publ_section_title
;
 <i>N</i>,<i>N</i>'-[4,4'-Methylenebis(4,1-phenylene)]bis(2,6-difluorobenzamide)
;
_journal_coeditor_code HB5924
_journal_issue 7
_journal_name_full 'Acta Crystallographica Section E'
_journal_page_first o1832
_journal_paper_doi 10.1107/S1600536811024524
_journal_volume 67
_journal_year 2011
_chemical_formula_moiety 'C27 H18 F4 N2 O2'
_chemical_formula_sum 'C27 H18 F4 N2 O2'
_chemical_formula_weight 478.43
_chemical_name_common
;
<i>N</i>,<i>N</i>'-[4,4'-Methylenebis(4,1-phenylene)]bis(2,6-difluorobenzamide)
;
_chemical_name_systematic
;
<i>N</i>-{4-[4-(2,6-difluorobenzamido)benzyl]phenyl}-2,6-difluorobenzamide
;
_space_group_IT_number 15
_symmetry_cell_setting monoclinic
_symmetry_space_group_name_Hall '-C 2yc'
_symmetry_space_group_name_H-M 'C 1 2/c 1'
_atom_sites_solution_hydrogens geom
_atom_sites_solution_primary direct
_atom_sites_solution_secondary difmap
_audit_creation_method SHELXL-97
_cell_angle_alpha 90.00
_cell_angle_beta 92.522(2)
_cell_angle_gamma 90.00
_cell_formula_units_Z 4
_cell_length_a 42.0478(10)
_cell_length_b 5.29800(10)
_cell_length_c 9.5643(2)
_cell_measurement_reflns_used 8910
_cell_measurement_temperature 100.0(10)
_cell_measurement_theta_max 32.52
_cell_measurement_theta_min 2.91
_cell_volume 2128.57(8)
_computing_cell_refinement 'SAINT (Bruker, 2009)'
_computing_data_collection 'APEX2 (Bruker, 2009)'
_computing_data_reduction 'SAINT (Bruker, 2009)'
_computing_molecular_graphics 'SHELXTL (Sheldrick, 2008)'
_computing_publication_material 'SHELXTL (Sheldrick, 2008) and PLATON (Spek, 2009)'
_computing_structure_refinement 'SHELXTL (Sheldrick, 2008)'
_computing_structure_solution 'SHELXTL (Sheldrick, 2008)'
_diffrn_ambient_temperature 100.0(10)
_diffrn_measured_fraction_theta_full 0.993
_diffrn_measured_fraction_theta_max 0.993
_diffrn_measurement_device_type 'Bruker APEXII DUO CCD'
_diffrn_measurement_method '\f and \w'
_diffrn_radiation_monochromator graphite
_diffrn_radiation_source 'fine-focus sealed tube'
_diffrn_radiation_type MoK\a
_diffrn_radiation_wavelength 0.71073
_diffrn_reflns_av_R_equivalents 0.0308
_diffrn_reflns_av_sigmaI/netI 0.0227
_diffrn_reflns_limit_h_max 63
_diffrn_reflns_limit_h_min -63
_diffrn_reflns_limit_k_max 7
_diffrn_reflns_limit_k_min -7
_diffrn_reflns_limit_l_max 14
_diffrn_reflns_limit_l_min -14
_diffrn_reflns_number 26445
_diffrn_reflns_theta_full 32.63
_diffrn_reflns_theta_max 32.63
_diffrn_reflns_theta_min 1.94
_diffrn_standards_number 0
_exptl_absorpt_coefficient_mu 0.119
_exptl_absorpt_correction_T_max 0.994
_exptl_absorpt_correction_T_min 0.946
_exptl_absorpt_correction_type multi-scan
_exptl_absorpt_process_details '(SADABS; Bruker, 2009)'
_exptl_crystal_colour colourless
_exptl_crystal_density_diffrn 1.493
_exptl_crystal_density_method 'not measured'
_exptl_crystal_description plate
_exptl_crystal_F_000 984
_exptl_crystal_size_max 0.48
_exptl_crystal_size_mid 0.38
_exptl_crystal_size_min 0.05
_refine_diff_density_max 0.434
_refine_diff_density_min -0.214
_refine_ls_extinction_method none
_refine_ls_goodness_of_fit_ref 1.056
_refine_ls_hydrogen_treatment mixed
_refine_ls_matrix_type full
_refine_ls_number_parameters 163
_refine_ls_number_reflns 3871
_refine_ls_number_restraints 0
_refine_ls_restrained_S_all 1.056
_refine_ls_R_factor_all 0.0518
_refine_ls_R_factor_gt 0.0403
_refine_ls_shift/su_max_lt 0.001
_refine_ls_shift/su_mean 0.000
_refine_ls_structure_factor_coef Fsqd
_refine_ls_weighting_details 'calc w=1/[\s^2^(Fo^2^)+(0.0569P)^2^+1.3081P] where P=(Fo^2^+2Fc^2^)/3'
_refine_ls_weighting_scheme calc
_refine_ls_wR_factor_gt 0.1068
_refine_ls_wR_factor_ref 0.1144
_reflns_number_gt 3172
_reflns_number_total 3871
_reflns_threshold_expression I>2\s(I)
_cod_data_source_file hb5924.cif
_cod_data_source_block I
_cod_original_sg_symbol_H-M 'C 2/c'
_cod_database_code 2230682
_cod_database_fobs_code 2230682

loop_
_symmetry_equiv_pos_as_xyz
'x, y, z'
'-x, y, -z+1/2'
'x+1/2, y+1/2, z'
'-x+1/2, y+1/2, -z+1/2'
'-x, -y, -z'
'x, -y, z-1/2'
'-x+1/2, -y+1/2, -z'
'x+1/2, -y+1/2, z-1/2'

loop_
_atom_site_type_symbol
_atom_site_label
_atom_site_fract_x
_atom_site_fract_y
_atom_site_fract_z
_atom_site_U_iso_or_equiv
_atom_site_adp_type
_atom_site_calc_flag
_atom_site_refinement_flags
_atom_site_occupancy
_atom_site_symmetry_multiplicity
_atom_site_disorder_assembly
_atom_site_disorder_group
F F1 0.131371(14) 0.52803(12) 0.04350(6) 0.02016(14) Uani d . 1 1 . .
F F2 0.201443(15) 1.06377(13) 0.30050(7) 0.02303(15) Uani d . 1 1 . .
O O1 0.136883(18) 0.97437(15) 0.36217(7) 0.02009(16) Uani d . 1 1 . .
N N1 0.113987(19) 1.00956(16) 0.14156(8) 0.01541(16) Uani d . 1 1 . .
C C1 0.16118(2) 0.60034(18) 0.08307(9) 0.01554(17) Uani d . 1 1 . .
C C2 0.18629(3) 0.4631(2) 0.03344(10) 0.01989(19) Uani d . 1 1 . .
H H2A 0.1826 0.3219 -0.0264 0.024 Uiso calc R 1 1 . .
C C3 0.21695(2) 0.5379(2) 0.07365(11) 0.0223(2) Uani d . 1 1 . .
H H3A 0.2346 0.4482 0.0398 0.027 Uiso calc R 1 1 . .
C C4 0.22225(2) 0.7422(2) 0.16280(11) 0.0207(2) Uani d . 1 1 . .
H H4A 0.2433 0.7941 0.1895 0.025 Uiso calc R 1 1 . .
C C5 0.19617(2) 0.86802(19) 0.21155(10) 0.01656(18) Uani d . 1 1 . .
C C6 0.16482(2) 0.80494(17) 0.17353(9) 0.01396(16) Uani d . 1 1 . .
C C7 0.13715(2) 0.93935(17) 0.23513(9) 0.01430(17) Uani d . 1 1 . .
C C8 0.08569(2) 1.13880(18) 0.17534(9) 0.01475(17) Uani d . 1 1 . .
C C9 0.08638(2) 1.33660(19) 0.27115(10) 0.01791(18) Uani d . 1 1 . .
H H9A 0.1058 1.3826 0.3189 0.021 Uiso calc R 1 1 . .
C C10 0.05852(2) 1.46660(19) 0.29678(10) 0.01816(18) Uani d . 1 1 . .
H H10A 0.0591 1.6004 0.3630 0.022 Uiso calc R 1 1 . .
C C11 0.02971(2) 1.40427(18) 0.22709(10) 0.01674(18) Uani d . 1 1 . .
C C12 0.02942(2) 1.20383(19) 0.13243(11) 0.01962(19) Uani d . 1 1 . .
H H12A 0.0100 1.1570 0.0852 0.024 Uiso calc R 1 1 . .
C C13 0.05708(2) 1.07101(19) 0.10588(10) 0.01794(18) Uani d . 1 1 . .
H H13A 0.0565 0.9352 0.0409 0.022 Uiso calc R 1 1 . .
C C14 0.0000 1.5573(3) 0.2500 0.0213(3) Uani d S 1 2 . .
H H14A -0.0040 1.6645 0.1702 0.026 Uiso d R 1 1 . .
H H1N1 0.1173(3) 0.984(3) 0.0566(16) 0.023(4) Uiso d . 1 1 . .

loop_
_atom_site_aniso_label
_atom_site_aniso_U_11
_atom_site_aniso_U_22
_atom_site_aniso_U_33
_atom_site_aniso_U_12
_atom_site_aniso_U_13
_atom_site_aniso_U_23
F1 0.0186(3) 0.0209(3) 0.0208(3) -0.0022(2) -0.0022(2) -0.0022(2)
F2 0.0207(3) 0.0257(3) 0.0225(3) -0.0035(2) -0.0013(2) -0.0072(2)
O1 0.0220(3) 0.0272(4) 0.0112(3) 0.0051(3) 0.0022(2) 0.0005(3)
N1 0.0144(3) 0.0210(4) 0.0110(3) 0.0032(3) 0.0022(3) -0.0003(3)
C1 0.0159(4) 0.0180(4) 0.0127(4) 0.0003(3) 0.0000(3) 0.0020(3)
C2 0.0249(5) 0.0197(5) 0.0151(4) 0.0056(4) 0.0019(3) -0.0017(3)
C3 0.0201(4) 0.0269(5) 0.0202(4) 0.0078(4) 0.0043(4) 0.0006(4)
C4 0.0148(4) 0.0268(5) 0.0205(4) 0.0026(3) 0.0012(3) 0.0017(4)
C5 0.0168(4) 0.0189(4) 0.0139(4) -0.0001(3) -0.0001(3) -0.0001(3)
C6 0.0146(4) 0.0161(4) 0.0112(3) 0.0008(3) 0.0011(3) 0.0009(3)
C7 0.0150(4) 0.0151(4) 0.0130(4) 0.0003(3) 0.0022(3) 0.0010(3)
C8 0.0137(4) 0.0176(4) 0.0132(4) 0.0012(3) 0.0024(3) 0.0011(3)
C9 0.0151(4) 0.0220(4) 0.0166(4) 0.0002(3) 0.0003(3) -0.0031(3)
C10 0.0166(4) 0.0194(4) 0.0186(4) 0.0005(3) 0.0023(3) -0.0036(3)
C11 0.0139(4) 0.0158(4) 0.0208(4) 0.0000(3) 0.0042(3) 0.0014(3)
C12 0.0145(4) 0.0198(4) 0.0244(5) -0.0008(3) -0.0001(3) -0.0023(4)
C13 0.0166(4) 0.0185(4) 0.0187(4) 0.0000(3) 0.0004(3) -0.0032(3)
C14 0.0140(6) 0.0159(6) 0.0343(8) 0.000 0.0044(5) 0.000

loop_
_atom_type_symbol
_atom_type_description
_atom_type_scat_dispersion_real
_atom_type_scat_dispersion_imag
_atom_type_scat_source
C C 0.0033 0.0016 'International Tables Vol C Tables 4.2.6.8 and 6.1.1.4'
H H 0.0000 0.0000 'International Tables Vol C Tables 4.2.6.8 and 6.1.1.4'
N N 0.0061 0.0033 'International Tables Vol C Tables 4.2.6.8 and 6.1.1.4'
O O 0.0106 0.0060 'International Tables Vol C Tables 4.2.6.8 and 6.1.1.4'
F F 0.0171 0.0103 'International Tables Vol C Tables 4.2.6.8 and 6.1.1.4'

loop_
_geom_angle_atom_site_label_1
_geom_angle_atom_site_label_2
_geom_angle_atom_site_label_3
_geom_angle_site_symmetry_1
_geom_angle_site_symmetry_3
_geom_angle
_geom_angle_publ_flag
C7 N1 C8 . . 124.77(8) ?
C7 N1 H1N1 . . 116.8(10) ?
C8 N1 H1N1 . . 118.2(10) ?
F1 C1 C2 . . 117.93(9) ?
F1 C1 C6 . . 118.10(8) ?
C2 C1 C6 . . 123.96(9) ?
C1 C2 C3 . . 117.96(9) ?
C1 C2 H2A . . 121.0 ?
C3 C2 H2A . . 121.0 ?
C2 C3 C4 . . 120.98(9) ?
C2 C3 H3A . . 119.5 ?
C4 C3 H3A . . 119.5 ?
C5 C4 C3 . . 118.33(9) ?
C5 C4 H4A . . 120.8 ?
C3 C4 H4A . . 120.8 ?
F2 C5 C4 . . 118.12(8) ?
F2 C5 C6 . . 118.35(8) ?
C4 C5 C6 . . 123.53(9) ?
C1 C6 C5 . . 115.22(8) ?
C1 C6 C7 . . 123.11(8) ?
C5 C6 C7 . . 121.53(8) ?
O1 C7 N1 . . 125.27(9) ?
O1 C7 C6 . . 119.92(8) ?
N1 C7 C6 . . 114.80(8) ?
C9 C8 C13 . . 119.99(9) ?
C9 C8 N1 . . 121.25(8) ?
C13 C8 N1 . . 118.70(8) ?
C10 C9 C8 . . 119.73(9) ?
C10 C9 H9A . . 120.1 ?
C8 C9 H9A . . 120.1 ?
C9 C10 C11 . . 121.26(9) ?
C9 C10 H10A . . 119.4 ?
C11 C10 H10A . . 119.4 ?
C12 C11 C10 . . 118.18(9) ?
C12 C11 C14 . . 121.20(8) ?
C10 C11 C14 . . 120.57(8) ?
C13 C12 C11 . . 121.31(9) ?
C13 C12 H12A . . 119.3 ?
C11 C12 H12A . . 119.3 ?
C12 C13 C8 . . 119.51(9) ?
C12 C13 H13A . . 120.2 ?
C8 C13 H13A . . 120.2 ?
C11 C14 C11 . 2 115.22(11) ?
C11 C14 H14A . . 108.5 ?
C11 C14 H14A 2 . 108.4 ?

loop_
_geom_bond_atom_site_label_1
_geom_bond_atom_site_label_2
_geom_bond_site_symmetry_2
_geom_bond_distance
_geom_bond_publ_flag
F1 C1 . 1.3489(11) ?
F2 C5 . 1.3534(11) ?
O1 C7 . 1.2297(11) ?
N1 C7 . 1.3459(12) ?
N1 C8 . 1.4222(12) ?
N1 H1N1 . 0.842(15) ?
C1 C2 . 1.3828(13) ?
C1 C6 . 1.3911(13) ?
C2 C3 . 1.3870(15) ?
C2 H2A . 0.9500 ?
C3 C4 . 1.3899(15) ?
C3 H3A . 0.9500 ?
C4 C5 . 1.3815(13) ?
C4 H4A . 0.9500 ?
C5 C6 . 1.3929(12) ?
C6 C7 . 1.5058(13) ?
C8 C9 . 1.3916(13) ?
C8 C13 . 1.3954(13) ?
C9 C10 . 1.3901(13) ?
C9 H9A . 0.9500 ?
C10 C11 . 1.3963(13) ?
C10 H10A . 0.9500 ?
C11 C12 . 1.3952(14) ?
C11 C14 . 1.5131(12) ?
C12 C13 . 1.3922(13) ?
C12 H12A . 0.9500 ?
C13 H13A . 0.9500 ?
C14 C11 2 1.5131(12) ?
C14 H14A . 0.9601 ?

loop_
_geom_hbond_atom_site_label_D
_geom_hbond_atom_site_label_H
_geom_hbond_atom_site_label_A
_geom_hbond_site_symmetry_A
_geom_hbond_distance_DH
_geom_hbond_distance_HA
_geom_hbond_distance_DA
_geom_hbond_angle_DHA
_geom_hbond_publ_flag
N1 H1N1 O1 6_575 0.841(15) 2.078(15) 2.8811(11) 159.4(14) yes
C9 H9A F1 6_576 0.95 2.41 3.2318(11) 145 yes

loop_
_geom_torsion_atom_site_label_1
_geom_torsion_atom_site_label_2
_geom_torsion_atom_site_label_3
_geom_torsion_atom_site_label_4
_geom_torsion_site_symmetry_1
_geom_torsion_site_symmetry_2
_geom_torsion_site_symmetry_3
_geom_torsion_site_symmetry_4
_geom_torsion
_geom_torsion_publ_flag
F1 C1 C2 C3 . . . . 179.76(9) ?
C6 C1 C2 C3 . . . . -1.62(15) ?
C1 C2 C3 C4 . . . . 0.95(16) ?
C2 C3 C4 C5 . . . . 0.57(16) ?
C3 C4 C5 F2 . . . . 178.73(9) ?
C3 C4 C5 C6 . . . . -1.60(15) ?
F1 C1 C6 C5 . . . . 179.29(8) ?
C2 C1 C6 C5 . . . . 0.68(14) ?
F1 C1 C6 C7 . . . . 3.47(13) ?
C2 C1 C6 C7 . . . . -175.14(9) ?
F2 C5 C6 C1 . . . . -179.35(8) ?
C4 C5 C6 C1 . . . . 0.98(14) ?
F2 C5 C6 C7 . . . . -3.46(13) ?
C4 C5 C6 C7 . . . . 176.87(9) ?
C8 N1 C7 O1 . . . . 0.91(16) ?
C8 N1 C7 C6 . . . . -179.94(8) ?
C1 C6 C7 O1 . . . . 128.72(10) ?
C5 C6 C7 O1 . . . . -46.84(13) ?
C1 C6 C7 N1 . . . . -50.49(12) ?
C5 C6 C7 N1 . . . . 133.95(9) ?
C7 N1 C8 C9 . . . . 42.34(14) ?
C7 N1 C8 C13 . . . . -140.39(10) ?
C13 C8 C9 C10 . . . . -0.27(15) ?
N1 C8 C9 C10 . . . . 176.96(9) ?
C8 C9 C10 C11 . . . . -0.61(15) ?
C9 C10 C11 C12 . . . . 1.22(15) ?
C9 C10 C11 C14 . . . . -176.46(9) ?
C10 C11 C12 C13 . . . . -0.98(15) ?
C14 C11 C12 C13 . . . . 176.68(9) ?
C11 C12 C13 C8 . . . . 0.14(15) ?
C9 C8 C13 C12 . . . . 0.50(15) ?
N1 C8 C13 C12 . . . . -176.80(9) ?
C12 C11 C14 C11 . . . 2 47.96(8) ?
C10 C11 C14 C11 . . . 2 -134.43(10) ?
